data_1549270
loop_
_publ_author_name
'Volpe, Rohan'
'Lepage, Romain J.'
'White, Jonathan M.'
'Krenske, Elizabeth H.'
'Flynn, Bernard L.'

_publ_section_title
;
 Asymmetric synthesis of multiple quaternary stereocentre-containing
 cyclopentyls by oxazolidinone-promoted Nazarov cyclizations.
;
_journal_issue 20
_journal_name_full 'Chemical science'
_journal_page_first 4644
_journal_page_last 4649
_journal_paper_doi 10.1039/c8sc00031j
_journal_volume 9
_journal_year 2018
_chemical_absolute_configuration rm
_chemical_formula_sum 'C32 H33 N O3'
_chemical_formula_weight 479.59
_space_group_crystal_system trigonal
_space_group_IT_number 152
_space_group_name_Hall 'P 31 2"'
_space_group_name_H-M_alt 'P 31 2 1'
_symmetry_space_group_name_Hall 'P 31 2"'
_symmetry_space_group_name_H-M 'P 31 2 1'
_atom_sites_solution_hydrogens geom
_audit_block_doi 10.5517/ccdc.csd.cc1yx8bg
_audit_creation_method SHELXL-2016/6
_audit_update_record
;
2018-01-04 deposited with the CCDC.
2018-04-20 downloaded from the CCDC.
;
_cell_angle_alpha 90
_cell_angle_beta 90
_cell_angle_gamma 120
_cell_formula_units_Z 6
_cell_length_a 12.0961(4)
_cell_length_b 12.0961(4)
_cell_length_c 30.6664(11)
_cell_measurement_reflns_used 9828
_cell_measurement_temperature 130.01(10)
_cell_measurement_theta_max 31.4730
_cell_measurement_theta_min 3.6260
_cell_volume 3885.8(2)
_computing_cell_refinement 'CrysAlisPro 1.171.38.43 (Rigaku OD, 2015)'
_computing_data_collection 'CrysAlisPro 1.171.38.43 (Rigaku OD, 2015)'
_computing_data_reduction 'CrysAlisPro 1.171.38.43 (Rigaku OD, 2015)'
_computing_structure_refinement 'SHELXL-2016/6 (Sheldrick, 2016)'
_diffrn_ambient_environment N~2~
_diffrn_ambient_temperature 130.01(10)
_diffrn_detector 'CCD plate'
_diffrn_detector_area_resol_mean 10.2273
_diffrn_detector_type Atlas
_diffrn_measured_fraction_theta_full 0.997
_diffrn_measured_fraction_theta_max 0.975
_diffrn_measurement_device 'four-circle diffractometer'
_diffrn_measurement_device_type 'SuperNova, Dual, Cu at zero, Atlas'
_diffrn_measurement_method '\w scans'
_diffrn_radiation_monochromator mirror
_diffrn_radiation_probe x-ray
_diffrn_radiation_type 'Mo K\a'
_diffrn_radiation_wavelength 0.71073
_diffrn_reflns_av_R_equivalents 0.0510
_diffrn_reflns_av_unetI/netI 0.0527
_diffrn_reflns_Laue_measured_fraction_full 0.997
_diffrn_reflns_Laue_measured_fraction_max 0.975
_diffrn_reflns_limit_h_max 19
_diffrn_reflns_limit_h_min -20
_diffrn_reflns_limit_k_max 19
_diffrn_reflns_limit_k_min -19
_diffrn_reflns_limit_l_max 42
_diffrn_reflns_limit_l_min -50
_diffrn_reflns_number 52026
_diffrn_reflns_point_group_measured_fraction_full 0.998
_diffrn_reflns_point_group_measured_fraction_max 0.963
_diffrn_reflns_theta_full 25.242
_diffrn_reflns_theta_max 36.461
_diffrn_reflns_theta_min 3.293
_diffrn_source 'micro-focus sealed X-ray tube'
_diffrn_source_type 'SuperNova (Mo) X-ray Source'
_exptl_absorpt_coefficient_mu 0.078
_exptl_absorpt_correction_T_max 1.00000
_exptl_absorpt_correction_T_min 0.06463
_exptl_absorpt_correction_type multi-scan
_exptl_absorpt_process_details
;
CrysAlisPro 1.171.38.43 (Rigaku Oxford Diffraction, 2015)
Empirical absorption correction using spherical harmonics,
 implemented in SCALE3 ABSPACK scaling algorithm.
;
_exptl_crystal_colour colourless
_exptl_crystal_density_diffrn 1.230
_exptl_crystal_description slab
_exptl_crystal_F_000 1536
_exptl_crystal_size_max 0.662
_exptl_crystal_size_mid 0.645
_exptl_crystal_size_min 0.161
_refine_diff_density_max 0.254
_refine_diff_density_min -0.264
_refine_diff_density_rms 0.051
_refine_ls_abs_structure_details
;
 Flack x determined using 2978 quotients [(I+)-(I-)]/[(I+)+(I-)]
 (Parsons, Flack and Wagner, Acta Cryst. B69 (2013) 249-259).
;
_refine_ls_abs_structure_Flack 0.3(4)
_refine_ls_extinction_method none
_refine_ls_goodness_of_fit_ref 1.033
_refine_ls_hydrogen_treatment constr
_refine_ls_matrix_type full
_refine_ls_number_parameters 329
_refine_ls_number_reflns 12232
_refine_ls_number_restraints 0
_refine_ls_restrained_S_all 1.033
_refine_ls_R_factor_all 0.0879
_refine_ls_R_factor_gt 0.0546
_refine_ls_shift/su_max 0.000
_refine_ls_shift/su_mean 0.000
_refine_ls_structure_factor_coef Fsqd
_refine_ls_weighting_details 'w=1/[\s^2^(Fo^2^)+(0.0507P)^2^+0.9080P] where P=(Fo^2^+2Fc^2^)/3'
_refine_ls_weighting_scheme calc
_refine_ls_wR_factor_gt 0.1232
_refine_ls_wR_factor_ref 0.1439
_reflns_Friedel_coverage 0.783
_reflns_Friedel_fraction_full 0.999
_reflns_Friedel_fraction_max 0.949
_reflns_number_gt 8765
_reflns_number_total 12232
_reflns_threshold_expression 'I > 2\s(I)'
_cod_data_source_file c8sc00031j2.cif
_cod_data_source_block shelx
_cod_depositor_comments 'Adding full bibliography for 1549270--1549271.cif.'
_cod_original_cell_volume 3885.8(3)
_cod_database_code 1549270
_shelx_shelxl_version_number 2016/6
_chemical_oxdiff_usercomment 'Bernie Flynn RV-17.3'
_shelx_space_group_comment
;
The symmetry employed for this shelxl refinement is uniquely defined
by the following loop, which should always be used as a source of
symmetry information in preference to the above space-group names.
They are only intended as comments.
;
_oxdiff_exptl_absorpt_empirical_full_min 0.492
_oxdiff_exptl_absorpt_empirical_full_max 11.731
_oxdiff_exptl_absorpt_empirical_details
;
Empirical correction (ABSPACK) includes:
- Absorption correction using spherical harmonics
- Frame scaling
;

loop_
_space_group_symop_operation_xyz
'x, y, z'
'-y, x-y, z+1/3'
'-x+y, -x, z+2/3'
'y, x, -z'
'x-y, -y, -z+2/3'
'-x, -x+y, -z+1/3'

loop_
_atom_site_label
_atom_site_type_symbol
_atom_site_fract_x
_atom_site_fract_y
_atom_site_fract_z
_atom_site_U_iso_or_equiv
_atom_site_adp_type
_atom_site_occupancy
_atom_site_site_symmetry_order
_atom_site_calc_flag
_atom_site_refinement_flags_posn
_atom_site_refinement_flags_adp
C1 C 0.21750(18) 0.49837(19) 0.66619(5) 0.0241(3) Uani 1 1 d . .
C2 C 0.2790(2) 0.3831(2) 0.70948(6) 0.0279(4) Uani 1 1 d . .
H9 H 0.340343 0.353620 0.705131 0.033 Uiso 1 1 calc R U
C3 C 0.34997(18) 0.5246(2) 0.72539(6) 0.0260(4) Uani 1 1 d . .
H3 H 0.436678 0.567979 0.713393 0.031 Uiso 1 1 calc R U
C4 C 0.28839(17) 0.69238(18) 0.71000(5) 0.0229(3) Uani 1 1 d . .
C5 C 0.41185(18) 0.8118(2) 0.70529(6) 0.0278(4) Uani 1 1 d . .
C6 C 0.39941(19) 0.91439(19) 0.73051(6) 0.0281(4) Uani 1 1 d . .
C7 C 0.25013(18) 0.86147(19) 0.72683(6) 0.0255(3) Uani 1 1 d . .
C8 C 0.19653(18) 0.71799(18) 0.72157(5) 0.0240(3) Uani 1 1 d . .
C9 C 0.1730(2) 0.29237(19) 0.73938(6) 0.0279(4) Uani 1 1 d . .
C10 C 0.0471(2) 0.2628(2) 0.73295(6) 0.0297(4) Uani 1 1 d . .
H10 H 0.025978 0.291992 0.708026 0.036 Uiso 1 1 calc R U
C11 C -0.0475(3) 0.1902(2) 0.76322(8) 0.0401(5) Uani 1 1 d . .
H11 H -0.131248 0.171068 0.758524 0.048 Uiso 1 1 calc R U
C12 C -0.0162(3) 0.1469(2) 0.80030(8) 0.0495(7) Uani 1 1 d . .
H12 H -0.078432 0.100927 0.821106 0.059 Uiso 1 1 calc R U
C13 C 0.1077(3) 0.1718(2) 0.80660(8) 0.0497(7) Uani 1 1 d . .
H13 H 0.127792 0.140285 0.831165 0.060 Uiso 1 1 calc R U
C14 C 0.2020(3) 0.2440(2) 0.77622(7) 0.0381(5) Uani 1 1 d . .
H14 H 0.284909 0.260035 0.780482 0.046 Uiso 1 1 calc R U
C15 C 0.35723(19) 0.54668(19) 0.77394(6) 0.0248(3) Uani 1 1 d . .
C16 C 0.25371(19) 0.5340(2) 0.79809(6) 0.0267(4) Uani 1 1 d . .
H16 H 0.176932 0.511317 0.784180 0.032 Uiso 1 1 calc R U
C17 C 0.2649(2) 0.5551(2) 0.84283(6) 0.0330(4) Uani 1 1 d . .
H17 H 0.196346 0.548830 0.858638 0.040 Uiso 1 1 calc R U
C18 C 0.3784(3) 0.5857(2) 0.86403(6) 0.0382(5) Uani 1 1 d . .
H18 H 0.385177 0.598178 0.894058 0.046 Uiso 1 1 calc R U
C19 C 0.4808(3) 0.5975(2) 0.84040(7) 0.0400(5) Uani 1 1 d . .
H19 H 0.556614 0.617681 0.854542 0.048 Uiso 1 1 calc R U
C20 C 0.4709(2) 0.5793(2) 0.79526(7) 0.0325(4) Uani 1 1 d . .
H20 H 0.540730 0.589102 0.779397 0.039 Uiso 1 1 calc R U
C21 C 0.05814(19) 0.6239(2) 0.72719(7) 0.0316(4) Uani 1 1 d . .
H21A H 0.008821 0.647358 0.708859 0.047 Uiso 1 1 calc R U
H21B H 0.034416 0.623419 0.757097 0.047 Uiso 1 1 calc R U
H21C H 0.042059 0.540386 0.719245 0.047 Uiso 1 1 calc R U
C22 C 0.1911(2) 0.8869(2) 0.76749(7) 0.0371(5) Uani 1 1 d . .
H22A H 0.195182 0.838655 0.791664 0.056 Uiso 1 1 calc R U
H22B H 0.103583 0.861606 0.761683 0.056 Uiso 1 1 calc R U
H22C H 0.237710 0.976229 0.774416 0.056 Uiso 1 1 calc R U
C23 C 0.4875(2) 1.0493(2) 0.71277(7) 0.0341(5) Uani 1 1 d . .
H23A H 0.572697 1.061466 0.709921 0.041 Uiso 1 1 calc R U
H23B H 0.458489 1.054490 0.683742 0.041 Uiso 1 1 calc R U
C24 C 0.4960(3) 1.1590(2) 0.73982(8) 0.0445(6) Uani 1 1 d . .
H24A H 0.412132 1.147667 0.743523 0.067 Uiso 1 1 calc R U
H24B H 0.549425 1.238324 0.725126 0.067 Uiso 1 1 calc R U
H24C H 0.531787 1.160063 0.767866 0.067 Uiso 1 1 calc R U
C25 C 0.4387(2) 0.9007(2) 0.77794(6) 0.0367(5) Uani 1 1 d . .
H25A H 0.428218 0.959053 0.796849 0.044 Uiso 1 1 calc R U
H25B H 0.381185 0.814651 0.788161 0.044 Uiso 1 1 calc R U
C26 C 0.5752(3) 0.9272(3) 0.78197(10) 0.0585(8) Uani 1 1 d . .
H26A H 0.633419 1.016378 0.777119 0.088 Uiso 1 1 calc R U
H26B H 0.590004 0.877852 0.760682 0.088 Uiso 1 1 calc R U
H26C H 0.588401 0.904187 0.810666 0.088 Uiso 1 1 calc R U
C27 C 0.21922(19) 0.91303(18) 0.68519(6) 0.0262(3) Uani 1 1 d . .
C28 C 0.1866(2) 1.0091(2) 0.68675(8) 0.0364(5) Uani 1 1 d . .
H28 H 0.179615 1.040339 0.713688 0.044 Uiso 1 1 calc R U
C29 C 0.1646(3) 1.0584(2) 0.64913(9) 0.0452(6) Uani 1 1 d . .
H29 H 0.143333 1.122247 0.651066 0.054 Uiso 1 1 calc R U
C30 C 0.1742(2) 1.0132(2) 0.60860(8) 0.0404(5) Uani 1 1 d . .
H30 H 0.160770 1.047281 0.583304 0.048 Uiso 1 1 calc R U
C31 C 0.2040(2) 0.9169(2) 0.60620(7) 0.0331(4) Uani 1 1 d . .
H31 H 0.208934 0.885033 0.579124 0.040 Uiso 1 1 calc R U
C32 C 0.2267(2) 0.8672(2) 0.64387(6) 0.0291(4) Uani 1 1 d . .
H32 H 0.247116 0.802767 0.641648 0.035 Uiso 1 1 calc R U
N1 N 0.27365(15) 0.57032(16) 0.70244(5) 0.0240(3) Uani 1 1 d . .
O1 O 0.16616(14) 0.52103(15) 0.63647(4) 0.0290(3) Uani 1 1 d . .
O2 O 0.22611(14) 0.39071(15) 0.66773(4) 0.0271(3) Uani 1 1 d . .
O3 O 0.50488(15) 0.82420(17) 0.68544(5) 0.0390(4) Uani 1 1 d . .

loop_
_atom_site_aniso_label
_atom_site_aniso_U_11
_atom_site_aniso_U_22
_atom_site_aniso_U_33
_atom_site_aniso_U_23
_atom_site_aniso_U_13
_atom_site_aniso_U_12
C1 0.0228(8) 0.0314(9) 0.0163(7) -0.0001(6) -0.0002(6) 0.0123(7)
C2 0.0319(9) 0.0413(11) 0.0197(7) -0.0036(7) -0.0037(7) 0.0251(9)
C3 0.0220(8) 0.0389(10) 0.0188(7) -0.0022(7) -0.0024(6) 0.0166(8)
C4 0.0212(7) 0.0265(8) 0.0159(6) -0.0005(6) -0.0013(6) 0.0082(7)
C5 0.0223(8) 0.0327(10) 0.0208(8) -0.0015(7) -0.0010(6) 0.0080(7)
C6 0.0246(8) 0.0274(9) 0.0203(7) -0.0020(6) 0.0000(6) 0.0041(7)
C7 0.0250(8) 0.0251(8) 0.0208(7) -0.0014(6) 0.0049(6) 0.0082(7)
C8 0.0216(8) 0.0261(8) 0.0178(7) 0.0014(6) 0.0016(6) 0.0070(7)
C9 0.0409(11) 0.0286(9) 0.0210(8) -0.0032(7) -0.0032(7) 0.0225(9)
C10 0.0368(11) 0.0272(9) 0.0248(8) 0.0008(7) -0.0005(7) 0.0158(8)
C11 0.0437(13) 0.0296(10) 0.0377(11) 0.0026(9) 0.0067(10) 0.0113(10)
C12 0.0702(19) 0.0287(11) 0.0357(11) 0.0094(9) 0.0104(12) 0.0143(12)
C13 0.088(2) 0.0344(12) 0.0290(10) 0.0069(9) -0.0044(12) 0.0324(14)
C14 0.0595(15) 0.0367(11) 0.0290(10) -0.0014(8) -0.0094(10) 0.0322(11)
C15 0.0257(8) 0.0304(9) 0.0187(7) -0.0020(6) -0.0045(6) 0.0143(7)
C16 0.0295(9) 0.0312(9) 0.0194(7) -0.0001(6) -0.0012(6) 0.0150(8)
C17 0.0470(12) 0.0345(10) 0.0205(8) 0.0013(7) 0.0030(8) 0.0226(9)
C18 0.0625(15) 0.0375(11) 0.0195(8) -0.0035(8) -0.0109(9) 0.0285(11)
C19 0.0478(13) 0.0438(13) 0.0322(10) -0.0083(9) -0.0229(10) 0.0258(11)
C20 0.0310(10) 0.0401(11) 0.0297(9) -0.0030(8) -0.0084(8) 0.0203(9)
C21 0.0220(8) 0.0284(9) 0.0386(10) 0.0023(8) 0.0043(7) 0.0082(8)
C22 0.0404(12) 0.0350(11) 0.0292(10) -0.0021(8) 0.0131(9) 0.0137(9)
C23 0.0287(10) 0.0298(10) 0.0266(9) 0.0012(7) 0.0021(7) 0.0017(8)
C24 0.0470(14) 0.0288(10) 0.0368(11) -0.0009(9) 0.0010(10) 0.0033(10)
C25 0.0396(12) 0.0338(11) 0.0205(8) -0.0034(7) -0.0059(8) 0.0062(9)
C26 0.0485(16) 0.0625(19) 0.0472(15) -0.0065(13) -0.0235(12) 0.0148(14)
C27 0.0246(8) 0.0236(8) 0.0255(8) -0.0003(6) 0.0024(6) 0.0083(7)
C28 0.0390(11) 0.0312(10) 0.0390(11) -0.0055(8) -0.0025(9) 0.0174(9)
C29 0.0532(15) 0.0348(12) 0.0532(14) -0.0018(10) -0.0072(12) 0.0262(12)
C30 0.0420(12) 0.0341(11) 0.0414(12) 0.0065(9) -0.0072(10) 0.0163(10)
C31 0.0357(11) 0.0309(10) 0.0282(9) 0.0027(7) 0.0000(8) 0.0132(8)
C32 0.0329(10) 0.0291(9) 0.0249(8) 0.0015(7) 0.0025(7) 0.0152(8)
N1 0.0249(7) 0.0292(8) 0.0177(6) -0.0005(5) -0.0034(5) 0.0133(6)
O1 0.0310(7) 0.0364(8) 0.0184(5) -0.0009(5) -0.0050(5) 0.0160(6)
O2 0.0318(7) 0.0363(7) 0.0178(5) -0.0036(5) -0.0026(5) 0.0205(6)
O3 0.0231(7) 0.0457(10) 0.0389(8) -0.0042(7) 0.0067(6) 0.0102(7)

loop_
_atom_type_symbol
_atom_type_description
_atom_type_scat_dispersion_real
_atom_type_scat_dispersion_imag
_atom_type_scat_source
C C 0.0033 0.0016 'International Tables Vol C Tables 4.2.6.8 and 6.1.1.4'
H H 0.0000 0.0000 'International Tables Vol C Tables 4.2.6.8 and 6.1.1.4'
N N 0.0061 0.0033 'International Tables Vol C Tables 4.2.6.8 and 6.1.1.4'
O O 0.0106 0.0060 'International Tables Vol C Tables 4.2.6.8 and 6.1.1.4'

loop_
_geom_angle_atom_site_label_1
_geom_angle_atom_site_label_2
_geom_angle_atom_site_label_3
_geom_angle
O1 C1 O2 122.55(17)
O1 C1 N1 128.14(19)
O2 C1 N1 109.31(15)
O2 C2 C9 109.86(16)
O2 C2 C3 102.95(15)
C9 C2 C3 114.12(15)
O2 C2 H9 109.9
C9 C2 H9 109.9
C3 C2 H9 109.9
N1 C3 C15 113.46(15)
N1 C3 C2 99.09(14)
C15 C3 C2 117.02(16)
N1 C3 H3 108.9
C15 C3 H3 108.9
C2 C3 H3 108.9
C8 C4 N1 126.68(17)
C8 C4 C5 110.44(18)
N1 C4 C5 122.88(17)
O3 C5 C4 126.0(2)
O3 C5 C6 127.57(19)
C4 C5 C6 106.38(16)
C5 C6 C23 112.67(17)
C5 C6 C25 103.01(18)
C23 C6 C25 110.87(16)
C5 C6 C7 100.95(15)
C23 C6 C7 116.59(18)
C25 C6 C7 111.56(16)
C8 C7 C22 109.64(16)
C8 C7 C27 108.67(15)
C22 C7 C27 110.95(18)
C8 C7 C6 102.49(15)
C22 C7 C6 114.11(16)
C27 C7 C6 110.55(15)
C4 C8 C21 126.71(18)
C4 C8 C7 111.11(16)
C21 C8 C7 122.13(18)
C10 C9 C14 118.6(2)
C10 C9 C2 121.50(17)
C14 C9 C2 119.7(2)
C11 C10 C9 121.1(2)
C11 C10 H10 119.4
C9 C10 H10 119.4
C12 C11 C10 119.5(3)
C12 C11 H11 120.3
C10 C11 H11 120.3
C11 C12 C13 120.3(2)
C11 C12 H12 119.9
C13 C12 H12 119.9
C12 C13 C14 120.1(2)
C12 C13 H13 120.0
C14 C13 H13 120.0
C13 C14 C9 120.4(3)
C13 C14 H14 119.8
C9 C14 H14 119.8
C20 C15 C16 119.18(17)
C20 C15 C3 118.48(18)
C16 C15 C3 122.34(16)
C17 C16 C15 120.28(18)
C17 C16 H16 119.9
C15 C16 H16 119.9
C16 C17 C18 120.2(2)
C16 C17 H17 119.9
C18 C17 H17 119.9
C19 C18 C17 119.84(18)
C19 C18 H18 120.1
C17 C18 H18 120.1
C18 C19 C20 120.1(2)
C18 C19 H19 119.9
C20 C19 H19 119.9
C15 C20 C19 120.4(2)
C15 C20 H20 119.8
C19 C20 H20 119.8
C8 C21 H21A 109.5
C8 C21 H21B 109.5
H21A C21 H21B 109.5
C8 C21 H21C 109.5
H21A C21 H21C 109.5
H21B C21 H21C 109.5
C7 C22 H22A 109.5
C7 C22 H22B 109.5
H22A C22 H22B 109.5
C7 C22 H22C 109.5
H22A C22 H22C 109.5
H22B C22 H22C 109.5
C24 C23 C6 116.21(18)
C24 C23 H23A 108.2
C6 C23 H23A 108.2
C24 C23 H23B 108.2
C6 C23 H23B 108.2
H23A C23 H23B 107.4
C23 C24 H24A 109.5
C23 C24 H24B 109.5
H24A C24 H24B 109.5
C23 C24 H24C 109.5
H24A C24 H24C 109.5
H24B C24 H24C 109.5
C26 C25 C6 114.1(2)
C26 C25 H25A 108.7
C6 C25 H25A 108.7
C26 C25 H25B 108.7
C6 C25 H25B 108.7
H25A C25 H25B 107.6
C25 C26 H26A 109.5
C25 C26 H26B 109.5
H26A C26 H26B 109.5
C25 C26 H26C 109.5
H26A C26 H26C 109.5
H26B C26 H26C 109.5
C28 C27 C32 117.30(19)
C28 C27 C7 122.05(17)
C32 C27 C7 120.62(18)
C29 C28 C27 121.5(2)
C29 C28 H28 119.2
C27 C28 H28 119.2
C28 C29 C30 120.3(2)
C28 C29 H29 119.8
C30 C29 H29 119.8
C31 C30 C29 119.2(2)
C31 C30 H30 120.4
C29 C30 H30 120.4
C30 C31 C32 120.7(2)
C30 C31 H31 119.6
C32 C31 H31 119.6
C31 C32 C27 120.8(2)
C31 C32 H32 119.6
C27 C32 H32 119.6
C1 N1 C4 124.17(16)
C1 N1 C3 110.85(16)
C4 N1 C3 122.57(15)
C1 O2 C2 109.77(14)

loop_
_geom_bond_atom_site_label_1
_geom_bond_atom_site_label_2
_geom_bond_distance
C1 O1 1.209(2)
C1 O2 1.358(2)
C1 N1 1.365(2)
C2 O2 1.454(2)
C2 C9 1.511(3)
C2 C3 1.561(3)
C2 H9 0.9800
C3 N1 1.471(2)
C3 C15 1.507(2)
C3 H3 0.9800
C4 C8 1.342(3)
C4 N1 1.415(3)
C4 C5 1.477(3)
C5 O3 1.221(2)
C5 C6 1.532(3)
C6 C23 1.535(3)
C6 C25 1.565(3)
C6 C7 1.590(3)
C7 C8 1.528(3)
C7 C22 1.542(3)
C7 C27 1.547(3)
C8 C21 1.491(3)
C9 C10 1.393(3)
C9 C14 1.396(3)
C10 C11 1.392(3)
C10 H10 0.9300
C11 C12 1.382(4)
C11 H11 0.9300
C12 C13 1.387(5)
C12 H12 0.9300
C13 C14 1.391(4)
C13 H13 0.9300
C14 H14 0.9300
C15 C20 1.389(3)
C15 C16 1.396(3)
C16 C17 1.390(3)
C16 H16 0.9300
C17 C18 1.392(3)
C17 H17 0.9300
C18 C19 1.380(4)
C18 H18 0.9300
C19 C20 1.397(3)
C19 H19 0.9300
C20 H20 0.9300
C21 H21A 0.9600
C21 H21B 0.9600
C21 H21C 0.9600
C22 H22A 0.9600
C22 H22B 0.9600
C22 H22C 0.9600
C23 C24 1.524(3)
C23 H23A 0.9700
C23 H23B 0.9700
C24 H24A 0.9600
C24 H24B 0.9600
C24 H24C 0.9600
C25 C26 1.521(4)
C25 H25A 0.9700
C25 H25B 0.9700
C26 H26A 0.9600
C26 H26B 0.9600
C26 H26C 0.9600
C27 C28 1.402(3)
C27 C32 1.404(3)
C28 C29 1.385(3)
C28 H28 0.9300
C29 C30 1.386(4)
C29 H29 0.9300
C30 C31 1.383(3)
C30 H30 0.9300
C31 C32 1.392(3)
C31 H31 0.9300
C32 H32 0.9300

loop_
_geom_torsion_atom_site_label_1
_geom_torsion_atom_site_label_2
_geom_torsion_atom_site_label_3
_geom_torsion_atom_site_label_4
_geom_torsion
O2 C2 C3 N1 26.81(17)
C9 C2 C3 N1 -92.20(17)
O2 C2 C3 C15 149.10(16)
C9 C2 C3 C15 30.1(2)
C8 C4 C5 O3 -161.1(2)
N1 C4 C5 O3 18.2(3)
C8 C4 C5 C6 19.6(2)
N1 C4 C5 C6 -161.16(16)
O3 C5 C6 C23 27.4(3)
C4 C5 C6 C23 -153.29(17)
O3 C5 C6 C25 -92.1(2)
C4 C5 C6 C25 87.19(18)
O3 C5 C6 C7 152.5(2)
C4 C5 C6 C7 -28.20(19)
C5 C6 C7 C8 26.63(17)
C23 C6 C7 C8 149.03(16)
C25 C6 C7 C8 -82.21(19)
C5 C6 C7 C22 145.07(17)
C23 C6 C7 C22 -92.5(2)
C25 C6 C7 C22 36.2(2)
C5 C6 C7 C27 -89.04(18)
C23 C6 C7 C27 33.4(2)
C25 C6 C7 C27 162.12(17)
N1 C4 C8 C21 -2.7(3)
C5 C4 C8 C21 176.50(18)
N1 C4 C8 C7 179.78(16)
C5 C4 C8 C7 -1.0(2)
C22 C7 C8 C4 -138.52(18)
C27 C7 C8 C4 100.06(18)
C6 C7 C8 C4 -16.97(19)
C22 C7 C8 C21 43.8(2)
C27 C7 C8 C21 -77.6(2)
C6 C7 C8 C21 165.39(17)
O2 C2 C9 C10 -21.8(3)
C3 C2 C9 C10 93.2(2)
O2 C2 C9 C14 163.07(18)
C3 C2 C9 C14 -81.9(2)
C14 C9 C10 C11 2.2(3)
C2 C9 C10 C11 -173.0(2)
C9 C10 C11 C12 0.1(3)
C10 C11 C12 C13 -2.2(4)
C11 C12 C13 C14 2.0(4)
C12 C13 C14 C9 0.4(4)
C10 C9 C14 C13 -2.4(3)
C2 C9 C14 C13 172.9(2)
N1 C3 C15 C20 -143.28(19)
C2 C3 C15 C20 102.2(2)
N1 C3 C15 C16 37.5(3)
C2 C3 C15 C16 -77.0(2)
C20 C15 C16 C17 0.7(3)
C3 C15 C16 C17 179.91(19)
C15 C16 C17 C18 -1.7(3)
C16 C17 C18 C19 1.3(3)
C17 C18 C19 C20 0.2(4)
C16 C15 C20 C19 0.9(3)
C3 C15 C20 C19 -178.4(2)
C18 C19 C20 C15 -1.3(4)
C5 C6 C23 C24 -171.3(2)
C25 C6 C23 C24 -56.5(3)
C7 C6 C23 C24 72.6(2)
C5 C6 C25 C26 62.1(2)
C23 C6 C25 C26 -58.6(3)
C7 C6 C25 C26 169.6(2)
C8 C7 C27 C28 142.8(2)
C22 C7 C27 C28 22.2(3)
C6 C7 C27 C28 -105.4(2)
C8 C7 C27 C32 -39.1(2)
C22 C7 C27 C32 -159.73(19)
C6 C7 C27 C32 72.6(2)
C32 C27 C28 C29 -1.0(3)
C7 C27 C28 C29 177.1(2)
C27 C28 C29 C30 0.1(4)
C28 C29 C30 C31 1.0(4)
C29 C30 C31 C32 -1.3(4)
C30 C31 C32 C27 0.4(3)
C28 C27 C32 C31 0.8(3)
C7 C27 C32 C31 -177.39(19)
O1 C1 N1 C4 -4.3(3)
O2 C1 N1 C4 176.05(16)
O1 C1 N1 C3 -167.02(19)
O2 C1 N1 C3 13.4(2)
C8 C4 N1 C1 74.4(3)
C5 C4 N1 C1 -104.7(2)
C8 C4 N1 C3 -124.9(2)
C5 C4 N1 C3 56.0(2)
C15 C3 N1 C1 -149.93(17)
C2 C3 N1 C1 -25.10(19)
C15 C3 N1 C4 47.1(2)
C2 C3 N1 C4 171.89(16)
O1 C1 O2 C2 -173.34(18)
N1 C1 O2 C2 6.3(2)
C9 C2 O2 C1 100.33(18)
C3 C2 O2 C1 -21.60(19)
